data_4121151
loop_
_publ_author_name
'Santhosh Kumar Podiyanachari'
'Gerald Kehr'
'Christian M\"uck-Lichtenfeld'
'Constantin G. Daniliuc'
'Gerhard Erker'

_publ_section_title
;
 Remarkable Behavior of a Bifunctional Alkynylborane Zirconocene Complex
 toward Donor Ligands and Acetylenes
;
_journal_name_full 'Journal of the American Chemical Society'
_journal_page_first 17444
_journal_page_last 17456
_journal_paper_doi 10.1021/ja408385h
_journal_volume 135
_journal_year 2013
_chemical_formula_sum 'C32 H28 B F10 N Si Zr'
_chemical_formula_weight 746.67
_chemical_name_systematic
; 
 ? 
;
_space_group_IT_number 14
_symmetry_cell_setting monoclinic
_symmetry_space_group_name_Hall '-P 2yn'
_symmetry_space_group_name_H-M 'P 1 21/n 1'
_atom_sites_solution_hydrogens geom
_atom_sites_solution_primary direct
_atom_sites_solution_secondary difmap
_audit_creation_method SHELXL-97
_cell_angle_alpha 90.00
_cell_angle_beta 92.4060(10)
_cell_angle_gamma 90.00
_cell_formula_units_Z 4
_cell_length_a 11.6698(2)
_cell_length_b 15.5587(2)
_cell_length_c 18.0772(2)
_cell_measurement_reflns_used 7873
_cell_measurement_temperature 223(2)
_cell_measurement_theta_max 28.28
_cell_measurement_theta_min 4.08
_cell_volume 3279.33(8)
_computing_cell_refinement 'Collect (Nonius B.V., 1998)'
_computing_data_collection 'Collect (Nonius B.V., 1998)'
_computing_data_reduction 'Denzo-SMN (Otwinowski & Minor, 1997)'
_computing_molecular_graphics 'XP (BrukerAXS, 2000)'
_computing_publication_material 'SHELXL-97 (Sheldrick, 1997)'
_computing_structure_refinement 'SHELXL-97 (Sheldrick, 1997)'
_computing_structure_solution 'SHELXS-97 (Sheldrick, 1990)'
_diffrn_ambient_temperature 223(2)
_diffrn_measured_fraction_theta_full 0.986
_diffrn_measured_fraction_theta_max 0.986
_diffrn_measurement_device_type 'Nonius KappaCCD APEXII'
_diffrn_measurement_method '\w and \f scans'
_diffrn_radiation_monochromator 'Montel mirror'
_diffrn_radiation_source 'rotating anode Nonius FR591'
_diffrn_radiation_type MoK\a
_diffrn_radiation_wavelength 0.71073
_diffrn_reflns_av_R_equivalents 0.044
_diffrn_reflns_av_sigmaI/netI 0.0348
_diffrn_reflns_limit_h_max 15
_diffrn_reflns_limit_h_min -15
_diffrn_reflns_limit_k_max 20
_diffrn_reflns_limit_k_min -19
_diffrn_reflns_limit_l_max 23
_diffrn_reflns_limit_l_min -23
_diffrn_reflns_number 29432
_diffrn_reflns_theta_full 28.29
_diffrn_reflns_theta_max 28.29
_diffrn_reflns_theta_min 4.08
_exptl_absorpt_coefficient_mu 0.452
_exptl_absorpt_correction_T_max 0.9866
_exptl_absorpt_correction_T_min 0.9150
_exptl_absorpt_correction_type multi-scan
_exptl_absorpt_process_details 'Denzo (Otwinowski, Borek, Majewski & Minor, 2003)'
_exptl_crystal_colour orange
_exptl_crystal_density_diffrn 1.512
_exptl_crystal_description plate
_exptl_crystal_F_000 1504
_exptl_crystal_size_max 0.20
_exptl_crystal_size_mid 0.10
_exptl_crystal_size_min 0.03
_refine_diff_density_max 0.386
_refine_diff_density_min -0.399
_refine_diff_density_rms 0.060
_refine_ls_extinction_method none
_refine_ls_goodness_of_fit_ref 1.058
_refine_ls_hydrogen_treatment constr
_refine_ls_matrix_type full
_refine_ls_number_parameters 421
_refine_ls_number_reflns 8030
_refine_ls_number_restraints 30
_refine_ls_restrained_S_all 1.080
_refine_ls_R_factor_all 0.0618
_refine_ls_R_factor_gt 0.0447
_refine_ls_shift/su_max 0.000
_refine_ls_shift/su_mean 0.000
_refine_ls_structure_factor_coef Fsqd
_refine_ls_weighting_details 'calc w=1/[\s^2^(Fo^2^)+(0.0141P)^2^+4.5688P] where P=(Fo^2^+2Fc^2^)/3'
_refine_ls_weighting_scheme calc
_refine_ls_wR_factor_gt 0.0858
_refine_ls_wR_factor_ref 0.0958
_reflns_number_gt 6327
_reflns_number_total 8030
_reflns_threshold_expression >2sigma(I)
_cod_data_source_file ja408385h_si_002_02.cif
_cod_data_source_block erk6744
_cod_database_code 4121151

loop_
_symmetry_equiv_pos_as_xyz
'x, y, z'
'-x+1/2, y+1/2, -z+1/2'
'-x, -y, -z'
'x-1/2, -y-1/2, z-1/2'

loop_
_atom_site_label
_atom_site_type_symbol
_atom_site_fract_x
_atom_site_fract_y
_atom_site_fract_z
_atom_site_U_iso_or_equiv
_atom_site_adp_type
_atom_site_occupancy
_atom_site_symmetry_multiplicity
_atom_site_calc_flag
_atom_site_refinement_flags
Zr1 Zr 0.39213(2) 0.246453(16) 0.254068(14) 0.03269(7) Uani 1 1 d .
C11 C 0.3501(4) 0.0997(2) 0.2042(3) 0.0855(15) Uani 1 1 d U
H11 H 0.2785 0.0922 0.1792 0.103 Uiso 1 1 calc R
C12 C 0.4474(6) 0.1236(3) 0.1734(2) 0.0939(16) Uani 1 1 d U
H12 H 0.4557 0.1348 0.1228 0.113 Uiso 1 1 calc R
C13 C 0.5322(4) 0.1290(2) 0.2269(4) 0.0904(15) Uani 1 1 d U
H13 H 0.6087 0.1449 0.2202 0.108 Uiso 1 1 calc R
C14 C 0.4849(4) 0.1066(2) 0.2931(2) 0.0657(11) Uani 1 1 d U
H14 H 0.5234 0.1046 0.3398 0.079 Uiso 1 1 calc R
C15 C 0.3726(4) 0.0881(2) 0.2782(2) 0.0667(10) Uani 1 1 d U
H15 H 0.3195 0.0704 0.3128 0.080 Uiso 1 1 calc R
C16 C 0.2109(3) 0.3033(3) 0.1908(2) 0.0655(10) Uani 1 1 d .
H16 H 0.1421 0.2755 0.2016 0.079 Uiso 1 1 calc R
C17 C 0.2572(3) 0.3732(2) 0.2269(2) 0.0578(9) Uani 1 1 d .
H17 H 0.2241 0.4022 0.2663 0.069 Uiso 1 1 calc R
C18 C 0.3579(3) 0.3940(2) 0.1974(2) 0.0608(9) Uani 1 1 d .
H18 H 0.4060 0.4394 0.2132 0.073 Uiso 1 1 calc R
C19 C 0.3792(4) 0.3375(3) 0.1398(2) 0.0722(12) Uani 1 1 d .
H19 H 0.4435 0.3370 0.1102 0.087 Uiso 1 1 calc R
C20 C 0.2839(4) 0.2808(3) 0.1349(2) 0.0792(14) Uani 1 1 d .
H20 H 0.2723 0.2362 0.1004 0.095 Uiso 1 1 calc R
C1 C 0.2864(2) 0.24938(18) 0.35812(15) 0.0384(6) Uani 1 1 d .
C2 C 0.3808(2) 0.27822(17) 0.38564(14) 0.0357(6) Uani 1 1 d .
Si1 Si 0.13906(7) 0.23117(6) 0.38817(5) 0.0466(2) Uani 1 1 d .
C21 C 0.0597(3) 0.3340(3) 0.3805(2) 0.0761(12) Uani 1 1 d .
H21A H 0.0490 0.3497 0.3287 0.114 Uiso 1 1 calc R
H21B H 0.1031 0.3787 0.4066 0.114 Uiso 1 1 calc R
H21C H -0.0145 0.3277 0.4021 0.114 Uiso 1 1 calc R
C22 C 0.0675(3) 0.1465(3) 0.3299(2) 0.0753(12) Uani 1 1 d .
H22A H 0.0729 0.1612 0.2780 0.113 Uiso 1 1 calc R
H22B H -0.0125 0.1423 0.3419 0.113 Uiso 1 1 calc R
H22C H 0.1050 0.0917 0.3395 0.113 Uiso 1 1 calc R
C23 C 0.1394(3) 0.1949(3) 0.48608(19) 0.0674(10) Uani 1 1 d .
H23A H 0.1706 0.2400 0.5180 0.101 Uiso 1 1 calc R
H23B H 0.1863 0.1437 0.4920 0.101 Uiso 1 1 calc R
H23C H 0.0616 0.1821 0.4993 0.101 Uiso 1 1 calc R
C3 C 0.5692(2) 0.31061(17) 0.25333(14) 0.0378(6) Uani 1 1 d .
N1 N 0.6541(2) 0.34465(16) 0.24209(13) 0.0424(5) Uani 1 1 d .
C4 C 0.7622(3) 0.3858(2) 0.22427(16) 0.0437(7) Uani 1 1 d .
C5 C 0.8444(3) 0.3147(2) 0.2041(2) 0.0650(10) Uani 1 1 d .
H5A H 0.8549 0.2755 0.2455 0.098 Uiso 1 1 calc R
H5B H 0.9177 0.3396 0.1925 0.098 Uiso 1 1 calc R
H5C H 0.8130 0.2837 0.1613 0.098 Uiso 1 1 calc R
C6 C 0.8050(3) 0.4349(2) 0.29208(18) 0.0566(8) Uani 1 1 d .
H6A H 0.7494 0.4787 0.3039 0.085 Uiso 1 1 calc R
H6B H 0.8777 0.4620 0.2823 0.085 Uiso 1 1 calc R
H6C H 0.8153 0.3957 0.3335 0.085 Uiso 1 1 calc R
C7 C 0.7364(3) 0.4455(3) 0.1594(2) 0.0704(11) Uani 1 1 d .
H7A H 0.6828 0.4895 0.1739 0.106 Uiso 1 1 calc R
H7B H 0.7030 0.4129 0.1182 0.106 Uiso 1 1 calc R
H7C H 0.8069 0.4724 0.1447 0.106 Uiso 1 1 calc R
B1 B 0.4998(3) 0.2982(2) 0.41010(16) 0.0344(6) Uani 1 1 d .
C41 C 0.5693(2) 0.21851(17) 0.44674(13) 0.0339(5) Uani 1 1 d .
C42 C 0.6786(2) 0.19238(18) 0.42900(14) 0.0368(6) Uani 1 1 d .
F42 F 0.73471(14) 0.23623(13) 0.37672(9) 0.0536(5) Uani 1 1 d .
C43 C 0.7355(2) 0.12357(19) 0.46085(15) 0.0400(6) Uani 1 1 d .
F43 F 0.84271(15) 0.10364(13) 0.44234(10) 0.0584(5) Uani 1 1 d .
C44 C 0.6825(3) 0.07503(17) 0.51280(15) 0.0403(6) Uani 1 1 d .
F44 F 0.73633(18) 0.00731(12) 0.54411(11) 0.0626(5) Uani 1 1 d .
C45 C 0.5750(3) 0.09699(18) 0.53262(15) 0.0404(6) Uani 1 1 d .
F45 F 0.52194(17) 0.05067(12) 0.58390(10) 0.0617(5) Uani 1 1 d .
C46 C 0.5209(2) 0.16731(18) 0.50037(14) 0.0373(6) Uani 1 1 d .
F46 F 0.41587(15) 0.18561(12) 0.52406(10) 0.0536(5) Uani 1 1 d .
C31 C 0.5499(2) 0.39253(17) 0.41939(14) 0.0356(6) Uani 1 1 d .
C32 C 0.6534(3) 0.41374(19) 0.45648(16) 0.0455(7) Uani 1 1 d .
F32 F 0.71947(17) 0.35240(13) 0.48901(12) 0.0703(6) Uani 1 1 d .
C33 C 0.6971(3) 0.4955(2) 0.46321(19) 0.0547(8) Uani 1 1 d .
F33 F 0.7998(2) 0.50889(15) 0.49801(15) 0.0910(8) Uani 1 1 d .
C34 C 0.6377(3) 0.5635(2) 0.43309(18) 0.0572(9) Uani 1 1 d .
F34 F 0.6800(2) 0.64326(13) 0.43743(14) 0.0874(8) Uani 1 1 d .
C35 C 0.5334(3) 0.54832(19) 0.39831(17) 0.0553(8) Uani 1 1 d .
F35 F 0.4701(2) 0.61430(13) 0.37116(14) 0.0904(8) Uani 1 1 d .
C36 C 0.4921(3) 0.46566(19) 0.39267(16) 0.0460(7) Uani 1 1 d .
F36 F 0.38728(18) 0.45655(12) 0.35964(12) 0.0716(6) Uani 1 1 d .

loop_
_atom_site_aniso_label
_atom_site_aniso_U_11
_atom_site_aniso_U_22
_atom_site_aniso_U_33
_atom_site_aniso_U_23
_atom_site_aniso_U_13
_atom_site_aniso_U_12
Zr1 0.03745(13) 0.02732(12) 0.03292(13) 0.00464(10) -0.00321(9) -0.00044(10)
C11 0.099(3) 0.045(2) 0.107(3) -0.021(2) -0.057(3) 0.005(2)
C12 0.178(5) 0.049(2) 0.057(2) -0.0027(18) 0.024(3) 0.030(3)
C13 0.067(3) 0.0346(18) 0.173(5) -0.009(3) 0.041(3) 0.0048(17)
C14 0.092(3) 0.0315(15) 0.070(2) -0.0089(15) -0.037(2) 0.0202(17)
C15 0.088(3) 0.0254(14) 0.089(3) 0.0081(16) 0.024(2) -0.0016(16)
C16 0.056(2) 0.067(2) 0.072(2) 0.024(2) -0.0232(19) 0.0005(18)
C17 0.066(2) 0.0490(19) 0.058(2) 0.0162(16) -0.0045(17) 0.0208(17)
C18 0.078(2) 0.0372(16) 0.066(2) 0.0236(16) -0.0098(19) 0.0037(16)
C19 0.081(3) 0.091(3) 0.0458(19) 0.035(2) 0.0095(18) 0.030(2)
C20 0.129(4) 0.055(2) 0.050(2) -0.0034(17) -0.047(2) 0.029(2)
C1 0.0374(13) 0.0368(14) 0.0408(14) 0.0079(12) -0.0002(11) 0.0026(12)
C2 0.0408(14) 0.0338(13) 0.0325(13) 0.0081(10) 0.0014(11) 0.0028(11)
Si1 0.0353(4) 0.0582(5) 0.0464(4) -0.0019(4) 0.0018(3) -0.0031(4)
C21 0.052(2) 0.085(3) 0.091(3) 0.002(2) -0.002(2) 0.022(2)
C22 0.060(2) 0.094(3) 0.072(2) -0.016(2) 0.0120(19) -0.032(2)
C23 0.053(2) 0.094(3) 0.056(2) 0.008(2) 0.0109(16) -0.009(2)
C3 0.0471(15) 0.0342(13) 0.0322(13) 0.0037(11) 0.0015(11) -0.0012(12)
N1 0.0440(13) 0.0433(13) 0.0397(12) 0.0077(10) 0.0013(10) -0.0051(11)
C4 0.0444(16) 0.0473(17) 0.0397(15) 0.0059(13) 0.0050(12) -0.0095(13)
C5 0.059(2) 0.067(2) 0.071(2) -0.0054(19) 0.0162(18) 0.0007(18)
C6 0.060(2) 0.0528(19) 0.0564(19) -0.0049(16) 0.0024(16) -0.0126(16)
C7 0.076(3) 0.080(3) 0.055(2) 0.0297(19) -0.0023(18) -0.014(2)
B1 0.0394(16) 0.0348(15) 0.0285(13) 0.0045(11) -0.0018(12) 0.0004(12)
C41 0.0379(13) 0.0349(13) 0.0286(12) 0.0006(10) -0.0040(10) -0.0001(11)
C42 0.0384(14) 0.0427(15) 0.0291(12) 0.0030(11) -0.0014(11) -0.0044(12)
F42 0.0438(9) 0.0707(13) 0.0467(9) 0.0175(9) 0.0080(7) -0.0010(9)
C43 0.0361(14) 0.0430(15) 0.0404(14) -0.0069(12) -0.0048(11) 0.0051(12)
F43 0.0449(10) 0.0703(13) 0.0597(11) -0.0029(10) -0.0008(8) 0.0163(9)
C44 0.0534(17) 0.0266(12) 0.0395(14) -0.0011(11) -0.0123(12) 0.0044(12)
F44 0.0782(13) 0.0410(10) 0.0673(12) 0.0092(9) -0.0132(10) 0.0168(9)
C45 0.0526(17) 0.0334(14) 0.0349(13) 0.0070(11) -0.0037(12) -0.0074(12)
F45 0.0749(13) 0.0519(11) 0.0587(11) 0.0261(9) 0.0059(10) -0.0052(10)
C46 0.0412(15) 0.0370(14) 0.0336(13) 0.0009(11) -0.0002(11) -0.0007(12)
F46 0.0481(10) 0.0606(12) 0.0533(10) 0.0190(9) 0.0153(8) 0.0072(9)
C31 0.0458(15) 0.0324(13) 0.0287(12) 0.0002(10) 0.0018(11) -0.0001(11)
C32 0.0527(17) 0.0398(15) 0.0435(15) -0.0004(13) -0.0038(13) -0.0024(13)
F32 0.0672(13) 0.0491(11) 0.0912(15) 0.0028(11) -0.0384(11) -0.0027(10)
C33 0.060(2) 0.0500(19) 0.0536(19) -0.0119(15) -0.0019(16) -0.0115(16)
F33 0.0784(15) 0.0676(15) 0.124(2) -0.0222(14) -0.0281(14) -0.0227(12)
C34 0.088(3) 0.0344(15) 0.0501(18) -0.0093(14) 0.0095(17) -0.0151(17)
F34 0.129(2) 0.0365(11) 0.0965(17) -0.0139(11) 0.0065(15) -0.0241(12)
C35 0.091(3) 0.0314(15) 0.0438(16) -0.0007(13) 0.0014(17) 0.0070(16)
F35 0.138(2) 0.0359(11) 0.0940(17) 0.0002(11) -0.0280(16) 0.0173(12)
C36 0.0599(19) 0.0413(16) 0.0362(14) -0.0023(12) -0.0046(13) 0.0059(14)
F36 0.0778(14) 0.0453(11) 0.0882(15) -0.0038(10) -0.0364(12) 0.0156(10)

loop_
_atom_type_symbol
_atom_type_description
_atom_type_scat_dispersion_real
_atom_type_scat_dispersion_imag
_atom_type_scat_source
C C 0.0033 0.0016 'International Tables Vol C Tables 4.2.6.8 and 6.1.1.4'
H H 0.0000 0.0000 'International Tables Vol C Tables 4.2.6.8 and 6.1.1.4'
B B 0.0013 0.0007 'International Tables Vol C Tables 4.2.6.8 and 6.1.1.4'
N N 0.0061 0.0033 'International Tables Vol C Tables 4.2.6.8 and 6.1.1.4'
F F 0.0171 0.0103 'International Tables Vol C Tables 4.2.6.8 and 6.1.1.4'
Si Si 0.0817 0.0704 'International Tables Vol C Tables 4.2.6.8 and 6.1.1.4'
Zr Zr -2.9673 0.5597 'International Tables Vol C Tables 4.2.6.8 and 6.1.1.4'

loop_
_geom_angle_atom_site_label_1
_geom_angle_atom_site_label_2
_geom_angle_atom_site_label_3
_geom_angle
C1 Zr1 C3 120.77(10)
C1 Zr1 C2 30.98(9)
C3 Zr1 C2 90.18(9)
C1 Zr1 C11 102.12(17)
C3 Zr1 C11 123.99(15)
C2 Zr1 C11 121.31(15)
C1 Zr1 C19 130.53(11)
C3 Zr1 C19 76.85(13)
C2 Zr1 C19 133.35(12)
C11 Zr1 C19 102.44(17)
C1 Zr1 C12 130.78(15)
C3 Zr1 C12 94.28(18)
C2 Zr1 C12 138.43(12)
C11 Zr1 C12 31.05(16)
C19 Zr1 C12 87.68(14)
C1 Zr1 C20 115.57(14)
C3 Zr1 C20 108.86(14)
C2 Zr1 C20 138.47(13)
C11 Zr1 C20 78.50(14)
C19 Zr1 C20 32.89(14)
C12 Zr1 C20 78.20(16)
C1 Zr1 C15 79.70(12)
C3 Zr1 C15 121.03(12)
C2 Zr1 C15 91.17(11)
C11 Zr1 C15 31.59(14)
C19 Zr1 C15 133.99(15)
C12 Zr1 C15 51.73(14)
C20 Zr1 C15 108.16(15)
C1 Zr1 C13 123.46(15)
C3 Zr1 C13 73.87(12)
C2 Zr1 C13 113.60(17)
C11 Zr1 C13 51.97(15)
C19 Zr1 C13 105.48(17)
C12 Zr1 C13 31.36(16)
C20 Zr1 C13 107.15(19)
C15 Zr1 C13 52.13(13)
C1 Zr1 C14 91.56(13)
C3 Zr1 C14 90.04(12)
C2 Zr1 C14 86.68(11)
C11 Zr1 C14 52.14(12)
C19 Zr1 C14 136.89(14)
C12 Zr1 C14 52.08(13)
C20 Zr1 C14 128.30(12)
C15 Zr1 C14 31.32(12)
C13 Zr1 C14 31.91(14)
C1 Zr1 C16 84.01(12)
C3 Zr1 C16 125.64(11)
C2 Zr1 C16 107.03(12)
C11 Zr1 C16 90.50(14)
C19 Zr1 C16 53.63(13)
C12 Zr1 C16 103.60(18)
C20 Zr1 C16 32.15(13)
C15 Zr1 C16 109.99(14)
C13 Zr1 C16 134.90(18)
C14 Zr1 C16 140.60(13)
C1 Zr1 C18 103.44(12)
C3 Zr1 C18 74.39(11)
C2 Zr1 C18 101.34(11)
C11 Zr1 C18 131.01(14)
C19 Zr1 C18 32.06(12)
C12 Zr1 C18 119.67(14)
C20 Zr1 C18 52.81(13)
C15 Zr1 C18 160.43(14)
C13 Zr1 C18 132.14(16)
C14 Zr1 C18 162.36(15)
C16 Zr1 C18 52.04(12)
C12 C11 C15 108.3(4)
C12 C11 Zr1 74.9(2)
C15 C11 Zr1 75.0(2)
C12 C11 H11 125.9
C15 C11 H11 125.9
Zr1 C11 H11 116.4
C11 C12 C13 109.1(4)
C11 C12 Zr1 74.1(2)
C13 C12 Zr1 74.7(2)
C11 C12 H12 125.5
C13 C12 H12 125.5
Zr1 C12 H12 117.7
C12 C13 C14 107.2(4)
C12 C13 Zr1 74.0(2)
C14 C13 Zr1 74.2(2)
C12 C13 H13 126.4
C14 C13 H13 126.4
Zr1 C13 H13 117.5
C15 C14 C13 107.4(4)
C15 C14 Zr1 74.19(19)
C13 C14 Zr1 73.9(2)
C15 C14 H14 126.3
C13 C14 H14 126.3
Zr1 C14 H14 117.7
C14 C15 C11 108.1(4)
C14 C15 Zr1 74.49(19)
C11 C15 Zr1 73.5(2)
C14 C15 H15 126.0
C11 C15 H15 126.0
Zr1 C15 H15 118.0
C17 C16 C20 107.7(4)
C17 C16 Zr1 75.81(19)
C20 C16 Zr1 73.3(2)
C17 C16 H16 126.1
C20 C16 H16 126.1
Zr1 C16 H16 116.8
C18 C17 C16 109.5(4)
C18 C17 Zr1 73.85(19)
C16 C17 Zr1 72.97(19)
C18 C17 H17 125.2
C16 C17 H17 125.2
Zr1 C17 H17 119.7
C17 C18 C19 109.3(4)
C17 C18 Zr1 75.43(18)
C19 C18 Zr1 72.61(19)
C17 C18 H18 125.4
C19 C18 H18 125.4
Zr1 C18 H18 118.4
C18 C19 C20 105.9(4)
C18 C19 Zr1 75.33(18)
C20 C19 Zr1 73.70(19)
C18 C19 H19 127.0
C20 C19 H19 127.0
Zr1 C19 H19 116.3
C16 C20 C19 107.5(3)
C16 C20 Zr1 74.51(19)
C19 C20 Zr1 73.42(19)
C16 C20 H20 126.2
C19 C20 H20 126.2
Zr1 C20 H20 117.9
C2 C1 Si1 137.8(2)
C2 C1 Zr1 80.85(18)
Si1 C1 Zr1 141.06(15)
C1 C2 B1 169.3(3)
C1 C2 Zr1 68.17(17)
B1 C2 Zr1 104.29(17)
C1 Si1 C21 108.31(17)
C1 Si1 C23 111.21(14)
C21 Si1 C23 108.4(2)
C1 Si1 C22 110.06(15)
C21 Si1 C22 111.0(2)
C23 Si1 C22 107.88(19)
Si1 C21 H21A 109.5
Si1 C21 H21B 109.5
H21A C21 H21B 109.5
Si1 C21 H21C 109.5
H21A C21 H21C 109.5
H21B C21 H21C 109.5
Si1 C22 H22A 109.5
Si1 C22 H22B 109.5
H22A C22 H22B 109.5
Si1 C22 H22C 109.5
H22A C22 H22C 109.5
H22B C22 H22C 109.5
Si1 C23 H23A 109.5
Si1 C23 H23B 109.5
H23A C23 H23B 109.5
Si1 C23 H23C 109.5
H23A C23 H23C 109.5
H23B C23 H23C 109.5
N1 C3 Zr1 169.9(2)
C3 N1 C4 177.2(3)
N1 C4 C6 107.5(2)
N1 C4 C7 107.1(3)
C6 C4 C7 111.4(3)
N1 C4 C5 107.1(3)
C6 C4 C5 111.9(3)
C7 C4 C5 111.6(3)
C4 C5 H5A 109.5
C4 C5 H5B 109.5
H5A C5 H5B 109.5
C4 C5 H5C 109.5
H5A C5 H5C 109.5
H5B C5 H5C 109.5
C4 C6 H6A 109.5
C4 C6 H6B 109.5
H6A C6 H6B 109.5
C4 C6 H6C 109.5
H6A C6 H6C 109.5
H6B C6 H6C 109.5
C4 C7 H7A 109.5
C4 C7 H7B 109.5
H7A C7 H7B 109.5
C4 C7 H7C 109.5
H7A C7 H7C 109.5
H7B C7 H7C 109.5
C2 B1 C31 124.5(2)
C2 B1 C41 114.5(2)
C31 B1 C41 119.5(2)
C42 C41 C46 113.3(2)
C42 C41 B1 125.6(2)
C46 C41 B1 121.0(2)
F42 C42 C43 116.4(2)
F42 C42 C41 119.3(2)
C43 C42 C41 124.3(3)
F43 C43 C44 119.6(3)
F43 C43 C42 120.9(3)
C44 C43 C42 119.5(3)
F44 C44 C45 120.4(3)
F44 C44 C43 120.4(3)
C45 C44 C43 119.2(2)
F45 C45 C44 120.1(3)
F45 C45 C46 120.0(3)
C44 C45 C46 119.8(3)
F46 C46 C45 116.1(2)
F46 C46 C41 120.1(2)
C45 C46 C41 123.8(3)
C32 C31 C36 111.6(3)
C32 C31 B1 125.3(2)
C36 C31 B1 123.1(2)
F32 C32 C33 114.5(3)
F32 C32 C31 120.7(3)
C33 C32 C31 124.9(3)
F33 C33 C34 119.5(3)
F33 C33 C32 120.3(3)
C34 C33 C32 120.2(3)
F34 C34 C33 121.1(3)
F34 C34 C35 120.5(3)
C33 C34 C35 118.4(3)
F35 C35 C34 120.0(3)
F35 C35 C36 120.1(3)
C34 C35 C36 119.9(3)
F36 C36 C35 116.1(3)
F36 C36 C31 118.9(3)
C35 C36 C31 124.9(3)

loop_
_geom_bond_atom_site_label_1
_geom_bond_atom_site_label_2
_geom_bond_distance
Zr1 C1 2.293(3)
Zr1 C3 2.296(3)
Zr1 C2 2.438(3)
Zr1 C11 2.496(4)
Zr1 C19 2.504(3)
Zr1 C12 2.505(4)
Zr1 C20 2.508(3)
Zr1 C15 2.514(3)
Zr1 C13 2.514(4)
Zr1 C14 2.518(3)
Zr1 C16 2.522(3)
Zr1 C18 2.538(3)
C11 C12 1.338(7)
C11 C15 1.364(6)
C11 H11 0.9400
C12 C13 1.356(7)
C12 H12 0.9400
C13 C14 1.383(6)
C13 H13 0.9400
C14 C15 1.358(5)
C14 H14 0.9400
C15 H15 0.9400
C16 C17 1.368(5)
C16 C20 1.393(6)
C16 H16 0.9400
C17 C18 1.350(5)
C17 H17 0.9400
C18 C19 1.393(5)
C18 H18 0.9400
C19 C20 1.419(6)
C19 H19 0.9400
C20 H20 0.9400
C1 C2 1.271(4)
C1 Si1 1.847(3)
C2 B1 1.472(4)
Si1 C21 1.851(4)
Si1 C23 1.857(4)
Si1 C22 1.863(4)
C21 H21A 0.9700
C21 H21B 0.9700
C21 H21C 0.9700
C22 H22A 0.9700
C22 H22B 0.9700
C22 H22C 0.9700
C23 H23A 0.9700
C23 H23B 0.9700
C23 H23C 0.9700
C3 N1 1.149(3)
N1 C4 1.462(4)
C4 C6 1.512(4)
C4 C7 1.516(4)
C4 C5 1.518(5)
C5 H5A 0.9700
C5 H5B 0.9700
C5 H5C 0.9700
C6 H6A 0.9700
C6 H6B 0.9700
C6 H6C 0.9700
C7 H7A 0.9700
C7 H7B 0.9700
C7 H7C 0.9700
B1 C31 1.587(4)
B1 C41 1.609(4)
C41 C42 1.388(4)
C41 C46 1.393(4)
C42 F42 1.356(3)
C42 C43 1.374(4)
C43 F43 1.345(3)
C43 C44 1.372(4)
C44 F44 1.340(3)
C44 C45 1.363(4)
C45 F45 1.345(3)
C45 C46 1.380(4)
C46 F46 1.346(3)
C31 C32 1.396(4)
C31 C36 1.399(4)
C32 F32 1.346(3)
C32 C33 1.373(4)
C33 F33 1.346(4)
C33 C34 1.366(5)
C34 F34 1.336(3)
C34 C35 1.368(5)
C35 F35 1.345(4)
C35 C36 1.375(4)
C36 F36 1.346(4)

loop_
_geom_torsion_atom_site_label_1
_geom_torsion_atom_site_label_2
_geom_torsion_atom_site_label_3
_geom_torsion_atom_site_label_4
_geom_torsion
C1 Zr1 C11 C12 -159.8(3)
C3 Zr1 C11 C12 -18.9(4)
C2 Zr1 C11 C12 -133.4(3)
C19 Zr1 C11 C12 63.5(3)
C20 Zr1 C11 C12 86.2(3)
C15 Zr1 C11 C12 -114.1(4)
C13 Zr1 C11 C12 -36.6(3)
C14 Zr1 C11 C12 -77.4(3)
C16 Zr1 C11 C12 116.2(3)
C18 Zr1 C11 C12 80.1(3)
C1 Zr1 C11 C15 -45.7(3)
C3 Zr1 C11 C15 95.2(3)
C2 Zr1 C11 C15 -19.3(3)
C19 Zr1 C11 C15 177.6(3)
C12 Zr1 C11 C15 114.1(4)
C20 Zr1 C11 C15 -159.7(3)
C13 Zr1 C11 C15 77.5(3)
C14 Zr1 C11 C15 36.7(2)
C16 Zr1 C11 C15 -129.7(3)
C18 Zr1 C11 C15 -165.8(2)
C15 C11 C12 C13 -1.1(5)
Zr1 C11 C12 C13 67.1(3)
C15 C11 C12 Zr1 -68.1(3)
C1 Zr1 C12 C11 26.4(4)
C3 Zr1 C12 C11 164.3(3)
C2 Zr1 C12 C11 69.2(4)
C19 Zr1 C12 C11 -119.0(3)
C20 Zr1 C12 C11 -87.3(3)
C15 Zr1 C12 C11 37.5(2)
C13 Zr1 C12 C11 115.5(4)
C14 Zr1 C12 C11 77.6(3)
C16 Zr1 C12 C11 -67.4(3)
C18 Zr1 C12 C11 -121.2(3)
C1 Zr1 C12 C13 -89.1(4)
C3 Zr1 C12 C13 48.8(3)
C2 Zr1 C12 C13 -46.3(5)
C11 Zr1 C12 C13 -115.5(4)
C19 Zr1 C12 C13 125.4(3)
C20 Zr1 C12 C13 157.2(4)
C15 Zr1 C12 C13 -78.0(3)
C14 Zr1 C12 C13 -37.9(3)
C16 Zr1 C12 C13 177.1(3)
C18 Zr1 C12 C13 123.3(3)
C11 C12 C13 C14 0.6(5)
Zr1 C12 C13 C14 67.3(3)
C11 C12 C13 Zr1 -66.7(3)
C1 Zr1 C13 C12 114.8(4)
C3 Zr1 C13 C12 -128.6(4)
C2 Zr1 C13 C12 148.4(3)
C11 Zr1 C13 C12 36.2(3)
C19 Zr1 C13 C12 -57.6(3)
C20 Zr1 C13 C12 -23.4(4)
C15 Zr1 C13 C12 76.6(3)
C14 Zr1 C13 C12 113.6(4)
C16 Zr1 C13 C12 -4.0(4)
C18 Zr1 C13 C12 -78.4(3)
C1 Zr1 C13 C14 1.2(3)
C3 Zr1 C13 C14 117.8(3)
C2 Zr1 C13 C14 34.8(3)
C11 Zr1 C13 C14 -77.4(3)
C19 Zr1 C13 C14 -171.3(3)
C12 Zr1 C13 C14 -113.6(4)
C20 Zr1 C13 C14 -137.0(3)
C15 Zr1 C13 C14 -37.0(2)
C16 Zr1 C13 C14 -117.6(3)
C18 Zr1 C13 C14 168.0(2)
C12 C13 C14 C15 0.0(4)
Zr1 C13 C14 C15 67.2(2)
C12 C13 C14 Zr1 -67.2(3)
C1 Zr1 C14 C15 67.1(3)
C3 Zr1 C14 C15 -172.1(3)
C2 Zr1 C14 C15 97.7(3)
C11 Zr1 C14 C15 -37.1(3)
C19 Zr1 C14 C15 -101.5(3)
C12 Zr1 C14 C15 -76.7(3)
C20 Zr1 C14 C15 -57.7(3)
C13 Zr1 C14 C15 -113.9(4)
C16 Zr1 C14 C15 -15.3(4)
C18 Zr1 C14 C15 -144.4(4)
C1 Zr1 C14 C13 -179.0(3)
C3 Zr1 C14 C13 -58.2(3)
C2 Zr1 C14 C13 -148.4(3)
C11 Zr1 C14 C13 76.8(3)
C19 Zr1 C14 C13 12.4(4)
C12 Zr1 C14 C13 37.2(3)
C20 Zr1 C14 C13 56.1(4)
C15 Zr1 C14 C13 113.9(4)
C16 Zr1 C14 C13 98.6(4)
C18 Zr1 C14 C13 -30.5(5)
C13 C14 C15 C11 -0.7(4)
Zr1 C14 C15 C11 66.3(3)
C13 C14 C15 Zr1 -67.0(2)
C12 C11 C15 C14 1.1(4)
Zr1 C11 C15 C14 -67.0(2)
C12 C11 C15 Zr1 68.1(3)
C1 Zr1 C15 C14 -110.6(3)
C3 Zr1 C15 C14 9.2(3)
C2 Zr1 C15 C14 -81.7(3)
C11 Zr1 C15 C14 114.7(4)
C19 Zr1 C15 C14 111.5(3)
C12 Zr1 C15 C14 77.9(3)
C20 Zr1 C15 C14 135.7(3)
C13 Zr1 C15 C14 37.8(3)
C16 Zr1 C15 C14 169.7(2)
C18 Zr1 C15 C14 148.2(4)
C1 Zr1 C15 C11 134.7(3)
C3 Zr1 C15 C11 -105.5(3)
C2 Zr1 C15 C11 163.6(3)
C19 Zr1 C15 C11 -3.3(4)
C12 Zr1 C15 C11 -36.8(3)
C20 Zr1 C15 C11 21.0(3)
C13 Zr1 C15 C11 -77.0(3)
C14 Zr1 C15 C11 -114.7(4)
C16 Zr1 C15 C11 55.0(3)
C18 Zr1 C15 C11 33.5(5)
C1 Zr1 C16 C17 76.9(2)
C3 Zr1 C16 C17 -47.0(3)
C2 Zr1 C16 C17 56.0(2)
C11 Zr1 C16 C17 179.1(3)
C19 Zr1 C16 C17 -75.8(3)
C12 Zr1 C16 C17 -152.5(3)
C20 Zr1 C16 C17 -113.8(4)
C15 Zr1 C16 C17 153.7(2)
C13 Zr1 C16 C17 -150.4(2)
C14 Zr1 C16 C17 162.1(2)
C18 Zr1 C16 C17 -35.3(2)
C1 Zr1 C16 C20 -169.3(3)
C3 Zr1 C16 C20 66.8(3)
C2 Zr1 C16 C20 169.8(2)
C11 Zr1 C16 C20 -67.1(3)
C19 Zr1 C16 C20 38.0(2)
C12 Zr1 C16 C20 -38.7(3)
C15 Zr1 C16 C20 -92.5(3)
C13 Zr1 C16 C20 -36.6(3)
C14 Zr1 C16 C20 -84.1(3)
C18 Zr1 C16 C20 78.5(3)
C20 C16 C17 C18 -1.6(4)
Zr1 C16 C17 C18 65.3(2)
C20 C16 C17 Zr1 -67.0(2)
C1 Zr1 C17 C18 144.9(2)
C3 Zr1 C17 C18 25.6(2)
C2 Zr1 C17 C18 115.5(2)
C11 Zr1 C17 C18 -118.0(3)
C19 Zr1 C17 C18 -37.0(2)
C12 Zr1 C17 C18 -80.8(3)
C20 Zr1 C17 C18 -78.9(3)
C15 Zr1 C17 C18 -154.5(2)
C13 Zr1 C17 C18 -51.6(5)
C14 Zr1 C17 C18 -176.3(4)
C16 Zr1 C17 C18 -116.9(3)
C1 Zr1 C17 C16 -98.1(2)
C3 Zr1 C17 C16 142.6(2)
C2 Zr1 C17 C16 -127.6(2)
C11 Zr1 C17 C16 -1.1(3)
C19 Zr1 C17 C16 79.9(3)
C12 Zr1 C17 C16 36.1(3)
C20 Zr1 C17 C16 38.0(2)
C15 Zr1 C17 C16 -37.5(3)
C13 Zr1 C17 C16 65.4(4)
C14 Zr1 C17 C16 -59.3(6)
C18 Zr1 C17 C16 116.9(3)
C16 C17 C18 C19 0.5(4)
Zr1 C17 C18 C19 65.3(2)
C16 C17 C18 Zr1 -64.8(2)
C1 Zr1 C18 C17 -35.3(2)
C3 Zr1 C18 C17 -153.9(2)
C2 Zr1 C18 C17 -67.0(2)
C11 Zr1 C18 C17 84.3(3)
C19 Zr1 C18 C17 116.0(4)
C12 Zr1 C18 C17 120.1(3)
C20 Zr1 C18 C17 76.8(3)
C15 Zr1 C18 C17 61.8(5)
C13 Zr1 C18 C17 156.0(3)
C14 Zr1 C18 C17 177.2(3)
C16 Zr1 C18 C17 35.9(2)
C1 Zr1 C18 C19 -151.3(2)
C3 Zr1 C18 C19 90.0(3)
C2 Zr1 C18 C19 177.0(2)
C11 Zr1 C18 C19 -31.7(3)
C12 Zr1 C18 C19 4.1(3)
C20 Zr1 C18 C19 -39.2(2)
C15 Zr1 C18 C19 -54.2(5)
C13 Zr1 C18 C19 40.0(3)
C14 Zr1 C18 C19 61.2(5)
C16 Zr1 C18 C19 -80.1(3)
C17 C18 C19 C20 0.8(4)
Zr1 C18 C19 C20 67.9(2)
C17 C18 C19 Zr1 -67.1(2)
C1 Zr1 C19 C18 37.9(3)
C3 Zr1 C19 C18 -81.5(3)
C2 Zr1 C19 C18 -4.0(3)
C11 Zr1 C19 C18 156.0(3)
C12 Zr1 C19 C18 -176.5(3)
C20 Zr1 C19 C18 111.8(3)
C15 Zr1 C19 C18 157.8(2)
C13 Zr1 C19 C18 -150.4(3)
C14 Zr1 C19 C18 -157.1(2)
C16 Zr1 C19 C18 74.7(3)
C1 Zr1 C19 C20 -73.9(3)
C3 Zr1 C19 C20 166.6(3)
C2 Zr1 C19 C20 -115.9(3)
C11 Zr1 C19 C20 44.2(3)
C12 Zr1 C19 C20 71.7(3)
C15 Zr1 C19 C20 45.9(3)
C13 Zr1 C19 C20 97.8(3)
C14 Zr1 C19 C20 91.0(3)
C16 Zr1 C19 C20 -37.1(2)
C18 Zr1 C19 C20 -111.8(3)
C17 C16 C20 C19 2.1(4)
Zr1 C16 C20 C19 -66.6(2)
C17 C16 C20 Zr1 68.6(2)
C18 C19 C20 C16 -1.7(4)
Zr1 C19 C20 C16 67.3(2)
C18 C19 C20 Zr1 -69.0(2)
C1 Zr1 C20 C16 11.8(3)
C3 Zr1 C20 C16 -127.9(3)
C2 Zr1 C20 C16 -14.9(4)
C11 Zr1 C20 C16 109.9(3)
C19 Zr1 C20 C16 -114.1(3)
C12 Zr1 C20 C16 141.6(3)
C15 Zr1 C20 C16 98.9(3)
C13 Zr1 C20 C16 153.8(2)
C14 Zr1 C20 C16 126.4(3)
C18 Zr1 C20 C16 -75.9(2)
C1 Zr1 C20 C19 125.9(3)
C3 Zr1 C20 C19 -13.8(3)
C2 Zr1 C20 C19 99.2(3)
C11 Zr1 C20 C19 -136.0(3)
C12 Zr1 C20 C19 -104.3(3)
C15 Zr1 C20 C19 -147.0(2)
C13 Zr1 C20 C19 -92.1(3)
C14 Zr1 C20 C19 -119.5(3)
C16 Zr1 C20 C19 114.1(3)
C18 Zr1 C20 C19 38.2(2)
C3 Zr1 C1 C2 -10.1(2)
C11 Zr1 C1 C2 132.45(19)
C19 Zr1 C1 C2 -109.3(2)
C12 Zr1 C1 C2 118.9(3)
C20 Zr1 C1 C2 -144.63(18)
C15 Zr1 C1 C2 110.1(2)
C13 Zr1 C1 C2 80.3(2)
C14 Zr1 C1 C2 80.92(19)
C16 Zr1 C1 C2 -138.33(19)
C18 Zr1 C1 C2 -89.70(19)
C3 Zr1 C1 Si1 164.4(2)
C2 Zr1 C1 Si1 174.4(4)
C11 Zr1 C1 Si1 -53.1(3)
C19 Zr1 C1 Si1 65.2(3)
C12 Zr1 C1 Si1 -66.7(3)
C20 Zr1 C1 Si1 29.8(3)
C15 Zr1 C1 Si1 -75.5(2)
C13 Zr1 C1 Si1 -105.3(3)
C14 Zr1 C1 Si1 -104.6(2)
C16 Zr1 C1 Si1 36.1(2)
C18 Zr1 C1 Si1 84.7(2)
Si1 C1 C2 B1 138.6(13)
Zr1 C1 C2 B1 -46.6(14)
Si1 C1 C2 Zr1 -174.8(3)
C3 Zr1 C2 C1 171.38(18)
C11 Zr1 C2 C1 -57.6(2)
C19 Zr1 C2 C1 99.4(2)
C12 Zr1 C2 C1 -92.0(3)
C20 Zr1 C2 C1 52.0(3)
C15 Zr1 C2 C1 -67.6(2)
C13 Zr1 C2 C1 -116.19(19)
C14 Zr1 C2 C1 -98.6(2)
C16 Zr1 C2 C1 43.8(2)
C18 Zr1 C2 C1 97.26(19)
C1 Zr1 C2 B1 172.0(3)
C3 Zr1 C2 B1 -16.64(18)
C11 Zr1 C2 B1 114.4(2)
C19 Zr1 C2 B1 -88.6(2)
C12 Zr1 C2 B1 80.0(3)
C20 Zr1 C2 B1 -136.0(2)
C15 Zr1 C2 B1 104.4(2)
C13 Zr1 C2 B1 55.8(2)
C14 Zr1 C2 B1 73.4(2)
C16 Zr1 C2 B1 -144.26(19)
C18 Zr1 C2 B1 -90.75(19)
C2 C1 Si1 C21 82.2(4)
Zr1 C1 Si1 C21 -89.6(3)
C2 C1 Si1 C23 -36.8(4)
Zr1 C1 Si1 C23 151.4(2)
C2 C1 Si1 C22 -156.3(3)
Zr1 C1 Si1 C22 31.9(3)
C1 Zr1 C3 N1 -149.7(14)
C2 Zr1 C3 N1 -154.8(14)
C11 Zr1 C3 N1 76.2(14)
C19 Zr1 C3 N1 -20.1(14)
C12 Zr1 C3 N1 66.5(14)
C20 Zr1 C3 N1 -12.5(14)
C15 Zr1 C3 N1 113.7(14)
C13 Zr1 C3 N1 90.6(14)
C14 Zr1 C3 N1 118.5(14)
C16 Zr1 C3 N1 -43.6(14)
C18 Zr1 C3 N1 -53.1(14)
Zr1 C3 N1 C4 -39(7)
C3 N1 C4 C6 -173(6)
C3 N1 C4 C7 67(6)
C3 N1 C4 C5 -53(6)
C1 C2 B1 C31 142.5(13)
Zr1 C2 B1 C31 98.4(3)
C1 C2 B1 C41 -52.1(15)
Zr1 C2 B1 C41 -96.3(2)
C2 B1 C41 C42 131.6(3)
C31 B1 C41 C42 -62.3(4)
C2 B1 C41 C46 -47.2(3)
C31 B1 C41 C46 118.9(3)
C46 C41 C42 F42 179.1(2)
B1 C41 C42 F42 0.2(4)
C46 C41 C42 C43 -0.5(4)
B1 C41 C42 C43 -179.4(3)
F42 C42 C43 F43 2.3(4)
C41 C42 C43 F43 -178.0(2)
F42 C42 C43 C44 -178.4(2)
C41 C42 C43 C44 1.3(4)
F43 C43 C44 F44 -1.1(4)
C42 C43 C44 F44 179.5(2)
F43 C43 C44 C45 178.3(2)
C42 C43 C44 C45 -1.0(4)
F44 C44 C45 F45 0.0(4)
C43 C44 C45 F45 -179.4(2)
F44 C44 C45 C46 179.5(2)
C43 C44 C45 C46 0.0(4)
F45 C45 C46 F46 0.7(4)
C44 C45 C46 F46 -178.7(2)
F45 C45 C46 C41 -179.7(2)
C44 C45 C46 C41 0.8(4)
C42 C41 C46 F46 179.0(2)
B1 C41 C46 F46 -2.1(4)
C42 C41 C46 C45 -0.5(4)
B1 C41 C46 C45 178.4(3)
C2 B1 C31 C32 166.0(3)
C41 B1 C31 C32 1.3(4)
C2 B1 C31 C36 -11.9(4)
C41 B1 C31 C36 -176.6(3)
C36 C31 C32 F32 177.2(3)
B1 C31 C32 F32 -0.9(4)
C36 C31 C32 C33 -3.1(4)
B1 C31 C32 C33 178.9(3)
F32 C32 C33 F33 2.0(5)
C31 C32 C33 F33 -177.7(3)
F32 C32 C33 C34 -179.5(3)
C31 C32 C33 C34 0.8(5)
F33 C33 C34 F34 0.2(5)
C32 C33 C34 F34 -178.3(3)
F33 C33 C34 C35 -179.7(3)
C32 C33 C34 C35 1.8(5)
F34 C34 C35 F35 -3.1(5)
C33 C34 C35 F35 176.8(3)
F34 C34 C35 C36 178.4(3)
C33 C34 C35 C36 -1.7(5)
F35 C35 C36 F36 -0.5(5)
C34 C35 C36 F36 178.0(3)
F35 C35 C36 C31 -179.4(3)
C34 C35 C36 C31 -0.9(5)
C32 C31 C36 F36 -175.8(3)
B1 C31 C36 F36 2.3(4)
C32 C31 C36 C35 3.2(4)
B1 C31 C36 C35 -178.7(3)
